data_4301267
loop_
_publ_author_name
'Himanshu Arora'
'Francesc Lloret'
'Rabindranath Mukherjee'

_publ_contact_author
; Rabindranath Mukherjee
  Department of Chemistry
  Indian Institute of Technology
  Kanpur 208016
  INDIA
;
_publ_contact_author_email rnm@iitk.ac.in
_publ_contact_author_fax '+91 (512) 2597437'
_publ_contact_author_phone '+91 (512) 2597437'
_publ_section_title
;
One-Dimensional CoII and CuII Coordination Polymers and a Discrete
CuII4 Complex of Carboxylate-Appended (2-Pyridyl)alkylamine Ligands:
Spin-Canting and Anti-/Ferromagnetic Coupling
;
_journal_name_full 'Inorganic Chemistry'
_journal_page_first 1158
_journal_page_last 1167
_journal_paper_doi 10.1021/ic800861m
_journal_volume 48
_journal_year 2009
_chemical_formula_moiety 'C16 H8 Cl Cu N3 O8'
_chemical_formula_sum 'C16 H8 Cl Cu N3 O8'
_chemical_formula_weight 469.24
_chemical_name_systematic
;
 ?
;
_space_group_IT_number 14
_symmetry_cell_setting monoclinic
_symmetry_space_group_name_Hall '-P 2ybc'
_symmetry_space_group_name_H-M 'P 1 21/c 1'
_atom_sites_solution_hydrogens geom
_atom_sites_solution_primary direct
_atom_sites_solution_secondary difmap
_audit_creation_method SHELXL-97
_cell_angle_alpha 90.00
_cell_angle_beta 102.055(3)
_cell_angle_gamma 90.00
_cell_formula_units_Z 4
_cell_length_a 10.2179(14)
_cell_length_b 8.6838(12)
_cell_length_c 23.262(3)
_cell_measurement_temperature 100(2)
_cell_measurement_theta_max 28.32
_cell_measurement_theta_min 2.04
_cell_volume 2018.5(5)
_computing_cell_refinement 'Bruker SMART'
_computing_data_collection 'Bruker SMART APEX'
_computing_data_reduction 'Bruker SAINT PLUS'
_computing_molecular_graphics 'Ortep-3 for Windows (Farrugia, 1997)'
_computing_publication_material 'WinGX publication routines (Farrugia, 1999)'
_computing_structure_refinement 'SHELXL-97 (Sheldrick, 1997)'
_computing_structure_solution 'SIR97(Altomare, et. al. 1999)'
_diffrn_ambient_temperature 100(2)
_diffrn_measured_fraction_theta_full 0.990
_diffrn_measured_fraction_theta_max 0.990
_diffrn_measurement_device_type 'CCD area detector'
_diffrn_measurement_method 'phi and omega scans'
_diffrn_radiation_monochromator graphite
_diffrn_radiation_source 'fine-focus sealed tube'
_diffrn_radiation_type MoK\a
_diffrn_radiation_wavelength 0.71073
_diffrn_reflns_av_R_equivalents 0.0751
_diffrn_reflns_av_sigmaI/netI 0.1017
_diffrn_reflns_limit_h_max 6
_diffrn_reflns_limit_h_min -13
_diffrn_reflns_limit_k_max 11
_diffrn_reflns_limit_k_min -11
_diffrn_reflns_limit_l_max 30
_diffrn_reflns_limit_l_min -29
_diffrn_reflns_number 13028
_diffrn_reflns_theta_full 28.32
_diffrn_reflns_theta_max 28.32
_diffrn_reflns_theta_min 2.04
_exptl_absorpt_coefficient_mu 1.261
_exptl_absorpt_correction_T_max 0.8842
_exptl_absorpt_correction_T_min 0.7865
_exptl_absorpt_correction_type empirical
_exptl_absorpt_process_details SADABS
_exptl_crystal_colour blue
_exptl_crystal_density_diffrn 1.544
_exptl_crystal_density_method 'not measured'
_exptl_crystal_description block
_exptl_crystal_F_000 940
_exptl_crystal_size_max 0.20
_exptl_crystal_size_mid 0.20
_exptl_crystal_size_min 0.10
_refine_diff_density_max 1.018
_refine_diff_density_min -1.175
_refine_diff_density_rms 0.204
_refine_ls_extinction_method none
_refine_ls_goodness_of_fit_ref 1.150
_refine_ls_hydrogen_treatment constr
_refine_ls_matrix_type full
_refine_ls_number_parameters 258
_refine_ls_number_reflns 4979
_refine_ls_number_restraints 0
_refine_ls_restrained_S_all 1.150
_refine_ls_R_factor_all 0.1659
_refine_ls_R_factor_gt 0.1088
_refine_ls_shift/su_max 0.000
_refine_ls_shift/su_mean 0.000
_refine_ls_structure_factor_coef Fsqd
_refine_ls_weighting_details 'calc w=1/[\s^2^(Fo^2^)+(0.0944P)^2^+11.7216P] where P=(Fo^2^+2Fc^2^)/3'
_refine_ls_weighting_scheme calc
_refine_ls_wR_factor_gt 0.2397
_refine_ls_wR_factor_ref 0.2758
_reflns_number_gt 3228
_reflns_number_total 4979
_reflns_threshold_expression >2sigma(I)
_cod_data_source_file ic800861m_si_002_3.cif
_cod_data_source_block 28augam
_cod_depositor_comments
;
The following automatic conversions were performed:
'_symmetry_cell_setting' value 'Monoclinic' changed to 'monoclinic'
according to '/home/saulius/struct/CIF-dictionaries/cif_core.dic'
dictionary named 'cif_core.dic' version 2.4.1 from
2010-06-29.

'_exptl_absorpt_correction_type' value 'Empirical' changed to
'empirical' according to
'/home/saulius/struct/CIF-dictionaries/cif_core.dic' dictionary named
'cif_core.dic' version 2.4.1 from 2010-06-29.

Automatic conversion script
Id: cif_fix_enum 1527 2010-12-29 10:47:43Z saulius 
;
_cod_original_sg_symbol_H-M 'P 21/c'
_cod_database_code 4301267

loop_
_symmetry_equiv_pos_as_xyz
'x, y, z'
'-x, y+1/2, -z+1/2'
'-x, -y, -z'
'x, -y-1/2, z-1/2'

loop_
_atom_site_label
_atom_site_type_symbol
_atom_site_fract_x
_atom_site_fract_y
_atom_site_fract_z
_atom_site_U_iso_or_equiv
_atom_site_adp_type
_atom_site_occupancy
_atom_site_symmetry_multiplicity
_atom_site_calc_flag
_atom_site_refinement_flags
_atom_site_disorder_assembly
_atom_site_disorder_group
Cu Cu 0.06432(8) 0.11836(10) 0.74130(4) 0.0254(3) Uani 1 1 d . . .
Cl Cl 0.3249(3) 0.6284(5) 0.58414(15) 0.0884(12) Uani 1 1 d . . .
O1 O -0.1250(5) 0.1375(6) 0.7525(2) 0.0333(13) Uani 1 1 d . A .
O2 O 0.0484(5) -0.1262(6) 0.7450(2) 0.0348(12) Uani 1 1 d . . .
O3 O 0.1976(9) 0.5589(15) 0.5707(4) 0.114(4) Uani 1 1 d . . .
O4 O 0.3223(12) 0.7863(16) 0.5910(5) 0.128(4) Uani 1 1 d . . .
O5 O 0.3819(11) 0.6042(18) 0.5332(5) 0.153(6) Uani 1 1 d . . .
O6 O 0.4062(11) 0.5628(14) 0.6330(5) 0.130(4) Uani 1 1 d . . .
O1W O 0.4326(13) 0.0410(16) 0.5433(6) 0.152(5) Uani 1 1 d . . .
O2W O 0.5594(15) 0.306(2) 0.5942(11) 0.274(13) Uani 1 1 d . . .
N1 N 0.0025(8) 0.1435(8) 0.6544(3) 0.0419(18) Uani 1 1 d . A .
N3 N 0.1405(7) 0.1439(7) 0.8271(3) 0.0364(16) Uani 1 1 d . A .
C1 C -0.1207(13) 0.1005(14) 0.6244(5) 0.078(4) Uani 1 1 d . . .
H1 H -0.1851 0.0651 0.6455 0.093 Uiso 1 1 calc R A .
C2 C -0.1539(13) 0.1072(15) 0.5641(5) 0.076(4) Uani 1 1 d . A .
H2 H -0.2389 0.0712 0.5440 0.091 Uiso 1 1 calc R . .
C3 C -0.0670(11) 0.1645(14) 0.5334(4) 0.061(3) Uani 1 1 d . . .
H3 H -0.0904 0.1727 0.4918 0.073 Uiso 1 1 calc R A .
C4 C 0.0546(10) 0.2099(15) 0.5636(4) 0.063(3) Uani 1 1 d . A .
H4 H 0.1180 0.2502 0.5429 0.076 Uiso 1 1 calc R . .
C5 C 0.0879(9) 0.1986(11) 0.6241(4) 0.044(2) Uani 1 1 d . . .
C6 C 0.2193(9) 0.2537(18) 0.6622(4) 0.076(4) Uani 1 1 d . A .
C8 C 0.3164(9) 0.2898(19) 0.7964(5) 0.080(4) Uani 1 1 d . . .
C9 C 0.2549(8) 0.2217(12) 0.8446(4) 0.048(2) Uani 1 1 d . A .
C10 C 0.3091(9) 0.2386(13) 0.9040(4) 0.054(3) Uani 1 1 d . . .
H10 H 0.3886 0.2971 0.9164 0.065 Uiso 1 1 calc R A .
C11 C 0.2482(10) 0.1708(13) 0.9454(4) 0.054(3) Uani 1 1 d . A .
H11 H 0.2856 0.1809 0.9861 0.065 Uiso 1 1 calc R . .
C12 C 0.1349(11) 0.0900(11) 0.9267(4) 0.057(3) Uani 1 1 d . . .
H12 H 0.0910 0.0410 0.9540 0.068 Uiso 1 1 calc R A .
C13 C 0.0845(10) 0.0804(10) 0.8675(4) 0.050(3) Uani 1 1 d . A .
H13 H 0.0040 0.0241 0.8546 0.060 Uiso 1 1 calc R . .
C15 C -0.2784(8) 0.3354(10) 0.7644(4) 0.040(2) Uani 1 1 d . . .
C16 C -0.1397(8) 0.2813(9) 0.7576(3) 0.0317(17) Uani 1 1 d . . .
N2A N 0.2438(10) 0.1249(12) 0.7129(4) 0.0314(19) Uiso 0.65 1 d P A 1
N2B N 0.2707(18) 0.117(2) 0.7512(8) 0.0314(19) Uiso 0.35 1 d P A 2
C7A C 0.317(3) 0.171(3) 0.6995(12) 0.048(7) Uiso 0.35 1 d P A 1
C7B C 0.3594(12) 0.1882(14) 0.7558(5) 0.032(3) Uiso 0.65 1 d P A 2
C14A C 0.2794(13) -0.0306(15) 0.6930(6) 0.039(3) Uiso 0.65 1 d P . 1
C14B C 0.337(2) -0.035(3) 0.7712(11) 0.039(5) Uiso 0.35 1 d P . 2

loop_
_atom_site_aniso_label
_atom_site_aniso_U_11
_atom_site_aniso_U_22
_atom_site_aniso_U_33
_atom_site_aniso_U_23
_atom_site_aniso_U_13
_atom_site_aniso_U_12
Cu 0.0179(4) 0.0241(4) 0.0333(5) -0.0038(4) 0.0034(3) -0.0038(4)
Cl 0.0436(15) 0.144(4) 0.073(2) -0.039(2) 0.0029(14) -0.0121(19)
O1 0.013(2) 0.041(3) 0.046(3) -0.002(3) 0.005(2) -0.017(2)
O2 0.020(2) 0.031(3) 0.055(3) -0.007(3) 0.011(2) -0.002(2)
O3 0.055(6) 0.190(11) 0.088(7) 0.019(7) -0.008(5) -0.029(6)
O4 0.142(11) 0.132(11) 0.112(9) -0.040(8) 0.029(8) 0.000(8)
O5 0.094(8) 0.247(16) 0.122(9) -0.106(10) 0.036(7) -0.017(9)
O6 0.091(8) 0.127(9) 0.139(10) 0.015(8) -0.052(7) -0.033(7)
O1W 0.142(11) 0.121(10) 0.166(12) 0.026(9) -0.025(9) 0.004(8)
O2W 0.099(11) 0.210(19) 0.48(4) -0.14(2) -0.018(15) 0.033(11)
N1 0.053(5) 0.041(4) 0.032(4) -0.003(3) 0.009(3) -0.013(3)
N3 0.034(4) 0.021(4) 0.048(4) -0.006(3) -0.006(3) 0.002(3)
C1 0.091(9) 0.099(10) 0.043(6) -0.024(6) 0.014(6) -0.069(8)
C2 0.090(9) 0.095(9) 0.041(6) -0.016(6) 0.010(6) -0.054(8)
C3 0.056(6) 0.088(9) 0.036(5) -0.007(5) 0.002(5) 0.008(6)
C4 0.047(6) 0.108(9) 0.038(5) 0.021(6) 0.017(5) 0.007(6)
C5 0.039(5) 0.061(6) 0.034(5) 0.015(4) 0.011(4) 0.017(4)
C6 0.029(5) 0.160(13) 0.039(6) 0.041(7) 0.007(4) 0.004(6)
C8 0.021(4) 0.170(14) 0.044(6) -0.013(7) -0.001(4) -0.020(6)
C9 0.028(4) 0.063(6) 0.046(5) -0.014(5) -0.004(4) 0.006(4)
C10 0.031(5) 0.079(7) 0.044(5) -0.016(5) -0.013(4) 0.008(5)
C11 0.043(5) 0.074(7) 0.038(5) -0.008(5) -0.009(4) 0.012(5)
C12 0.067(7) 0.047(6) 0.049(6) 0.009(4) -0.006(5) -0.012(5)
C13 0.060(6) 0.028(5) 0.056(6) 0.019(4) -0.004(5) -0.016(4)
C15 0.020(4) 0.034(4) 0.069(6) -0.001(4) 0.014(4) 0.000(3)
C16 0.033(4) 0.019(4) 0.042(5) 0.000(3) 0.005(3) -0.003(3)

loop_
_atom_type_symbol
_atom_type_description
_atom_type_scat_dispersion_real
_atom_type_scat_dispersion_imag
_atom_type_scat_source
C C 0.0033 0.0016 'International Tables Vol C Tables 4.2.6.8 and 6.1.1.4'
H H 0.0000 0.0000 'International Tables Vol C Tables 4.2.6.8 and 6.1.1.4'
N N 0.0061 0.0033 'International Tables Vol C Tables 4.2.6.8 and 6.1.1.4'
O O 0.0106 0.0060 'International Tables Vol C Tables 4.2.6.8 and 6.1.1.4'
Cl Cl 0.1484 0.1585 'International Tables Vol C Tables 4.2.6.8 and 6.1.1.4'
Cu Cu 0.3201 1.2651 'International Tables Vol C Tables 4.2.6.8 and 6.1.1.4'

loop_
_geom_angle_atom_site_label_1
_geom_angle_atom_site_label_2
_geom_angle_atom_site_label_3
_geom_angle
_geom_angle_site_symmetry_1
_geom_angle_site_symmetry_3
_geom_angle_publ_flag
N3 Cu N1 166.6(3) . . ?
N3 Cu O1 92.6(3) . . ?
N1 Cu O1 90.7(3) . . ?
N3 Cu N2B 73.4(6) . . ?
N1 Cu N2B 102.3(6) . . ?
O1 Cu N2B 165.7(5) . . ?
N3 Cu N2A 97.4(3) . . ?
N1 Cu N2A 77.8(4) . . ?
O1 Cu N2A 167.5(3) . . ?
N2B Cu N2A 24.4(5) . . ?
N3 Cu O2 95.0(2) . . ?
N1 Cu O2 98.0(3) . . ?
O1 Cu O2 89.6(2) . . ?
N2B Cu O2 94.4(6) . . ?
N2A Cu O2 96.9(3) . . ?
O4 Cl O6 109.7(7) . . ?
O4 Cl O3 114.3(8) . . ?
O6 Cl O3 112.0(7) . . ?
O4 Cl O5 105.1(9) . . ?
O6 Cl O5 109.8(9) . . ?
O3 Cl O5 105.5(7) . . ?
C16 O1 Cu 103.3(4) . . ?
C16 O2 Cu 125.3(5) 2_546 . ?
C5 N1 C1 118.1(8) . . ?
C5 N1 Cu 118.3(6) . . ?
C1 N1 Cu 123.5(6) . . ?
C13 N3 C9 118.4(8) . . ?
C13 N3 Cu 121.9(6) . . ?
C9 N3 Cu 119.6(6) . . ?
N1 C1 C2 121.1(10) . . ?
C3 C2 C1 120.6(10) . . ?
C2 C3 C4 117.9(10) . . ?
C3 C4 C5 120.8(10) . . ?
N1 C5 C4 121.3(9) . . ?
N1 C5 C6 113.9(7) . . ?
C4 C5 C6 124.7(9) . . ?
C7A C6 C5 129.4(17) . . ?
C7A C6 N2A 36.2(12) . . ?
C5 C6 N2A 101.0(9) . . ?
C7B C8 C9 118.7(13) . . ?
C7B C8 N2B 36.1(8) . . ?
C9 C8 N2B 90.5(10) . . ?
N3 C9 C10 119.9(9) . . ?
N3 C9 C8 116.3(8) . . ?
C10 C9 C8 123.7(9) . . ?
C11 C10 C9 120.3(9) . . ?
C12 C11 C10 118.7(9) . . ?
C11 C12 C13 118.2(10) . . ?
N3 C13 C12 124.3(9) . . ?
C14B C15 C14A 74.0(12) 2_556 2_556 ?
C14B C15 C16 117.3(12) 2_556 . ?
C14A C15 C16 115.6(8) 2_556 . ?
O2 C16 O1 121.9(7) 2_556 . ?
O2 C16 C15 121.8(7) 2_556 . ?
O1 C16 C15 116.3(7) . . ?
C7A N2A C14A 91(2) . . ?
C7A N2A C6 58.7(18) . . ?
C14A N2A C6 114.2(10) . . ?
C7A N2A Cu 157(2) . . ?
C14A N2A Cu 111.2(8) . . ?
C6 N2A Cu 103.9(6) . . ?
C7B N2B C14B 99.0(17) . . ?
C7B N2B C8 51.1(11) . . ?
C14B N2B C8 119.7(15) . . ?
C7B N2B Cu 145.2(16) . . ?
C14B N2B Cu 114.6(14) . . ?
C8 N2B Cu 101.1(9) . . ?
N2A C7A C6 85(2) . . ?
N2A C7A C14A 56.7(17) . . ?
C6 C7A C14A 110.1(19) . . ?
N2B C7B C8 92.8(14) . . ?
N2B C7B C14B 48.7(13) . . ?
C8 C7B C14B 114.8(12) . . ?
N2A C14A C15 116.7(10) . 2_546 ?
N2A C14A C7A 32.2(9) . . ?
C15 C14A C7A 135.9(13) 2_546 . ?
C15 C14B N2B 113.5(17) 2_546 . ?
C15 C14B C7B 134.4(16) 2_546 . ?
N2B C14B C7B 32.4(9) . . ?

loop_
_geom_bond_atom_site_label_1
_geom_bond_atom_site_label_2
_geom_bond_distance
_geom_bond_site_symmetry_2
_geom_bond_publ_flag
Cu N3 1.997(7) . ?
Cu N1 2.001(7) . ?
Cu O1 2.012(5) . ?
Cu N2B 2.072(18) . ?
Cu N2A 2.076(10) . ?
Cu O2 2.133(5) . ?
Cl O4 1.381(13) . ?
Cl O6 1.383(11) . ?
Cl O3 1.409(9) . ?
Cl O5 1.441(11) . ?
O1 C16 1.266(9) . ?
O2 C16 1.243(9) 2_546 ?
N1 C5 1.320(11) . ?
N1 C1 1.358(12) . ?
N3 C13 1.318(12) . ?
N3 C9 1.338(11) . ?
C1 C2 1.373(14) . ?
C2 C3 1.346(15) . ?
C3 C4 1.353(14) . ?
C4 C5 1.381(12) . ?
C5 C6 1.522(14) . ?
C6 C7A 1.38(3) . ?
C6 N2A 1.608(15) . ?
C8 C7B 1.427(17) . ?
C8 C9 1.516(15) . ?
C8 N2B 1.83(2) . ?
C9 C10 1.386(12) . ?
C10 C11 1.382(15) . ?
C11 C12 1.346(14) . ?
C12 C13 1.370(13) . ?
C15 C14B 1.45(3) 2_556 ?
C15 C14A 1.530(16) 2_556 ?
C15 C16 1.533(11) . ?
C16 O2 1.243(9) 2_556 ?
N2A C7A 0.95(3) . ?
N2A C14A 1.497(16) . ?
N2B C7B 1.08(2) . ?
N2B C14B 1.52(3) . ?
C7A C14A 1.79(3) . ?
C7B C14B 2.00(3) . ?
C14A C15 1.530(15) 2_546 ?
C14B C15 1.45(3) 2_546 ?
